data_1511541
loop_
_publ_author_name
'Schaefer, J.'
'Bluhm, K.'

_publ_section_title
;
 Cu Tb (B5 O10): Das erste "Metaborat" mit einem 1-infinite (B5 O10)5- -
 Anion
;
_journal_name_full 'Zeitschrift fuer Anorganische und Allgemeine Chemie'
_journal_page_first 567
_journal_page_last 570
_journal_paper_doi 10.1002/zaac.19956210413
_journal_volume 621
_journal_year 1995
_chemical_formula_sum 'B5 Cu O10 Tb'
_chemical_name_systematic 'Cu Tb (B5 O10)'
_space_group_IT_number 45
_symmetry_space_group_name_Hall 'I 2 -2c'
_symmetry_space_group_name_H-M 'I b a 2'
_cell_angle_alpha 90
_cell_angle_beta 90
_cell_angle_gamma 90
_cell_formula_units_Z 4
_cell_length_a 6.294
_cell_length_b 8.406
_cell_length_c 12.733
_cell_volume 673.669
_citation_journal_id_ASTM ZAACAB
_cod_data_source_file boron4-x_177.cif
_cod_data_source_block B5Cu1O10Tb1
_cod_original_cell_volume 673.6695
_cod_original_formula_sum 'B5 Cu1 O10 Tb1'
_cod_database_code 1511541

loop_
_symmetry_equiv_pos_as_xyz
x,y,z
-x,-y,z
-x,y,z+1/2
x,-y,z+1/2
x+1/2,y+1/2,z+1/2
-x+1/2,-y+1/2,z+1/2
-x+1/2,y+1/2,z+1
x+1/2,-y+1/2,z+1

loop_
_atom_site_label
_atom_site_type_symbol
_atom_site_fract_x
_atom_site_fract_y
_atom_site_fract_z
_atom_site_occupancy
_atom_site_U_iso_or_equiv
O2 O-2 0.1534 0.9119 0.2626 1 0.0
B2 B+3 0.122 0.1852 0.0463 1 0.0
O3 O-2 0.1519 0.1204 0.9454 1 0.0
O1 O-2 0.074 0.6568 0.337 1 0.0
Tb1 Tb+3 0 0.5 0.1946 1 0.0
O4 O-2 0.1385 0.103 0.1351 1 0.0
B3 B+3 0 0 0.1966 1 0.0
Cu1 Cu+2 0 0.5 0.9456 1 0.0
O5 O-2 0.0454 0.34 0.0544 1 0.0
B1 B+3 0.1076 0.8072 0.3499 1 0.0
